data_7010976
loop_
_publ_author_name
'Jos\'e A. Montes'
'Susana Rodr\'iguez'
'Dami\'an Fern\'andez'
'M. In\'es Garc\'ia-Seijo'
'Robert O. Gould'
'M. Esther Garc\'ia-Fern\'andez'

_publ_section_title
;
 Comparative structural studies on silver(I) complexes with tripodal
 polyphosphines. Crystallographic characterisation of the first
 infinite chain structures in 2 &#x2236; 1 adducts of silver(I) halides
 with 1,1,1-tris(diphenylphosphinomethyl)ethane
;
_journal_issue 6
_journal_name_full 'J. Chem. Soc., Dalton Trans.'
_journal_page_first 1110
_journal_page_last 1118
_journal_paper_doi 10.1039/b106021j
_journal_year 2002
_chemical_formula_moiety 'C41 H39 Ag2 I2 P3'
_chemical_formula_sum 'C47 H57 Ag2 I2 O3 P3 S3'
_chemical_formula_weight 1328.56
_chemical_name_systematic
;
Ag2(tripod)I2.3DMSO
;
_space_group_IT_number 14
_symmetry_cell_setting monoclinic
_symmetry_space_group_name_Hall '-P 2ybc'
_symmetry_space_group_name_H-M 'P 1 21/c 1'
_atom_sites_solution_hydrogens geom
_atom_sites_solution_primary direct
_atom_sites_solution_secondary difmap
_audit_creation_method SHELXL-97
_cell_angle_alpha 90.00
_cell_angle_beta 98.190(5)
_cell_angle_gamma 90.00
_cell_formula_units_Z 4
_cell_length_a 13.926(4)
_cell_length_b 19.209(5)
_cell_length_c 19.642(5)
_cell_measurement_reflns_used 941
_cell_measurement_temperature 293(2)
_cell_measurement_theta_max 19.491
_cell_measurement_theta_min 2.365
_cell_volume 5201(2)
_computing_cell_refinement 'Bruker Smart'
_computing_data_collection 'Bruker Smart'
_computing_data_reduction 'Bruker Shelxtl'
_computing_molecular_graphics 'ORTEP-3 for windows'
_computing_publication_material 'WinGX publication routines (Farrugia, 1999)'
_computing_structure_refinement 'SHELXL-97 (Sheldrick, 1997)'
_computing_structure_solution 'SHELXS-97 (Sheldrick, 1997)'
_diffrn_ambient_temperature 293(2)
_diffrn_measured_fraction_theta_full 0.992
_diffrn_measured_fraction_theta_max 0.992
_diffrn_measurement_device_type 'CCD area detector'
_diffrn_measurement_method 'omega scans'
_diffrn_radiation_monochromator graphite
_diffrn_radiation_source 'fine-focus sealed tube'
_diffrn_radiation_type MoK\a
_diffrn_radiation_wavelength 0.71073
_diffrn_reflns_av_R_equivalents 0.1791
_diffrn_reflns_av_sigmaI/netI 0.3021
_diffrn_reflns_limit_h_max 10
_diffrn_reflns_limit_h_min -15
_diffrn_reflns_limit_k_max 21
_diffrn_reflns_limit_k_min -21
_diffrn_reflns_limit_l_max 21
_diffrn_reflns_limit_l_min -21
_diffrn_reflns_number 23626
_diffrn_reflns_theta_full 23.35
_diffrn_reflns_theta_max 23.35
_diffrn_reflns_theta_min 1.48
_exptl_absorpt_coefficient_mu 2.190
_exptl_absorpt_correction_T_max 0.8618
_exptl_absorpt_correction_T_min 0.5230
_exptl_absorpt_correction_type empirical
_exptl_absorpt_process_details Sadabs
_exptl_crystal_colour Colourless
_exptl_crystal_density_diffrn 1.697
_exptl_crystal_density_method 'not measured'
_exptl_crystal_description Prism
_exptl_crystal_F_000 2624
_exptl_crystal_size_max 0.34
_exptl_crystal_size_mid 0.17
_exptl_crystal_size_min 0.07
_refine_diff_density_max 2.256
_refine_diff_density_min -1.891
_refine_diff_density_rms 0.189
_refine_ls_extinction_method none
_refine_ls_goodness_of_fit_ref 0.888
_refine_ls_hydrogen_treatment mixed
_refine_ls_matrix_type full
_refine_ls_number_parameters 481
_refine_ls_number_reflns 7508
_refine_ls_number_restraints 0
_refine_ls_restrained_S_all 0.888
_refine_ls_R_factor_all 0.2818
_refine_ls_R_factor_gt 0.0889
_refine_ls_shift/su_max 0.298
_refine_ls_shift/su_mean 0.008
_refine_ls_structure_factor_coef Fsqd
_refine_ls_weighting_details 'calc w=1/[\s^2^(Fo^2^)+(0.1383P)^2^+0.0000P] where P=(Fo^2^+2Fc^2^)/3'
_refine_ls_weighting_scheme calc
_refine_ls_wR_factor_gt 0.2137
_refine_ls_wR_factor_ref 0.3008
_reflns_number_gt 2222
_reflns_number_total 7508
_reflns_threshold_expression >2sigma(I)
_cod_data_source_file b106021j.txt
_cod_data_source_block jose_1
_cod_depositor_comments
;
The following automatic conversions were performed:
'_symmetry_cell_setting' value 'Monoclinic' changed to 'monoclinic'
according to '/home/saulius/struct/CIF-dictionaries/cif_core.dic'
dictionary named 'cif_core.dic' version 2.4.1 from 2010-06-29.

Automatic conversion script
Id: cif_fix_enum 1527 2010-12-29 10:47:43Z saulius 
;
_cod_original_sg_symbol_H-M P21/c
_cod_database_code 7010976

loop_
_symmetry_equiv_pos_as_xyz
'x, y, z'
'-x, y+1/2, -z+1/2'
'-x, -y, -z'
'x, -y-1/2, z-1/2'

loop_
_atom_site_label
_atom_site_type_symbol
_atom_site_fract_x
_atom_site_fract_y
_atom_site_fract_z
_atom_site_U_iso_or_equiv
_atom_site_adp_type
_atom_site_occupancy
_atom_site_symmetry_multiplicity
_atom_site_calc_flag
_atom_site_refinement_flags
_atom_site_disorder_assembly
_atom_site_disorder_group
S1 S 0.2056(8) 0.6971(5) 0.4738(5) 0.119(3) Uiso 1 1 d . . .
O1 O 0.2490(17) 0.7223(12) 0.4165(13) 0.133(8) Uiso 1 1 d . . .
C100 C 0.179(3) 0.6114(17) 0.451(2) 0.145(15) Uiso 1 1 d . . .
H10A H 0.2383 0.5860 0.4504 0.217 Uiso 1 1 calc R . .
H10B H 0.1417 0.6101 0.4058 0.217 Uiso 1 1 calc R . .
H10C H 0.1424 0.5907 0.4834 0.217 Uiso 1 1 calc R . .
C101 C 0.086(2) 0.7307(16) 0.4705(17) 0.113(11) Uiso 1 1 d . . .
H10D H 0.0888 0.7793 0.4818 0.169 Uiso 1 1 calc R . .
H10E H 0.0527 0.7062 0.5029 0.169 Uiso 1 1 calc R . .
H10F H 0.0512 0.7247 0.4250 0.169 Uiso 1 1 calc R . .
S3 S 0.5733(11) 0.7950(8) 0.6938(8) 0.183(5) Uiso 1 1 d . . .
O3 O 0.4875(17) 0.7659(12) 0.7250(12) 0.126(8) Uiso 1 1 d . . .
C104 C 0.628(4) 0.848(3) 0.760(3) 0.23(2) Uiso 1 1 d . . .
H10G H 0.5860 0.8865 0.7660 0.341 Uiso 1 1 calc R . .
H10H H 0.6883 0.8659 0.7478 0.341 Uiso 1 1 calc R . .
H10I H 0.6410 0.8219 0.8015 0.341 Uiso 1 1 calc R . .
C105 C 0.653(3) 0.736(2) 0.689(3) 0.21(2) Uiso 1 1 d . . .
H10J H 0.6289 0.7037 0.6538 0.319 Uiso 1 1 calc R . .
H10K H 0.6653 0.7124 0.7326 0.319 Uiso 1 1 calc R . .
H10L H 0.7113 0.7573 0.6790 0.319 Uiso 1 1 calc R . .
S2 S 0.5885(17) 0.7256(12) 0.4530(12) 0.253(8) Uiso 1 1 d . . .
O2 O 0.470(5) 0.695(4) 0.395(4) 0.41(3) Uiso 1 1 d . . .
C102 C 0.620(12) 0.683(8) 0.498(8) 0.81(16) Uiso 1 1 d . . .
H10M H 0.6420 0.6421 0.4776 1.220 Uiso 1 1 calc R . .
H10N H 0.5701 0.6715 0.5251 1.220 Uiso 1 1 calc R . .
H10O H 0.6739 0.7039 0.5279 1.220 Uiso 1 1 calc R . .
C103 C 0.505(6) 0.788(5) 0.436(4) 0.43(6) Uiso 1 1 d . . .
H10P H 0.5056 0.8041 0.3894 0.652 Uiso 1 1 calc R . .
H10Q H 0.5200 0.8256 0.4671 0.652 Uiso 1 1 calc R . .
H10R H 0.4425 0.7692 0.4400 0.652 Uiso 1 1 calc R . .
I1 I 0.14499(13) 0.42189(9) 0.87867(9) 0.0680(6) Uani 1 1 d . . .
I2 I 0.08609(14) 0.40080(10) 0.66544(10) 0.0742(7) Uani 1 1 d . . .
Ag2 Ag 0.14650(17) 0.51162(11) 0.76088(12) 0.0817(8) Uani 1 1 d . . .
Ag1 Ag 0.00673(15) 0.87797(14) 0.72050(13) 0.0925(9) Uani 1 1 d . . .
P1 P 0.1773(4) 0.8628(3) 0.7142(3) 0.0477(17) Uani 1 1 d . . .
P3 P 0.3011(5) 0.5732(3) 0.7474(3) 0.0520(18) Uani 1 1 d . . .
P2 P 0.0397(5) 0.6226(4) 0.7502(4) 0.071(2) Uani 1 1 d . . .
C41 C 0.1124(18) 0.6989(11) 0.7669(12) 0.058(7) Uani 1 1 d . . .
H41A H 0.0705 0.7385 0.7540 0.069 Uiso 1 1 calc R . .
H41B H 0.1313 0.7014 0.8163 0.069 Uiso 1 1 calc R . .
C32 C 0.3170(19) 0.5056(16) 0.6262(14) 0.072(8) Uani 1 1 d . . .
H32 H 0.2827 0.4704 0.6447 0.086 Uiso 1 1 calc R . .
C35 C 0.4230(18) 0.6042(16) 0.5706(17) 0.069(8) Uani 1 1 d . . .
H35 H 0.4585 0.6378 0.5510 0.083 Uiso 1 1 calc R . .
C13 C -0.0334(18) 0.6366(19) 0.6643(16) 0.075(10) Uani 1 1 d . . .
C25 C 0.4087(18) 0.5534(12) 0.8055(15) 0.061(8) Uani 1 1 d . . .
C38 C 0.2932(17) 0.6670(10) 0.7651(12) 0.051(7) Uani 1 1 d . . .
H38A H 0.2969 0.6720 0.8146 0.061 Uiso 1 1 calc R . .
H38B H 0.3511 0.6884 0.7524 0.061 Uiso 1 1 calc R . .
C31 C 0.3386(16) 0.5666(14) 0.6621(13) 0.053(7) Uani 1 1 d . . .
C33 C 0.347(2) 0.4972(19) 0.5617(17) 0.088(11) Uani 1 1 d . . .
H33 H 0.3275 0.4580 0.5355 0.105 Uiso 1 1 calc R . .
C30 C 0.407(3) 0.5090(18) 0.8554(19) 0.113(13) Uani 1 1 d . . .
H30 H 0.3496 0.4858 0.8584 0.135 Uiso 1 1 calc R . .
C26 C 0.501(2) 0.5780(18) 0.795(2) 0.121(13) Uani 1 1 d . . .
H26 H 0.5074 0.6010 0.7545 0.146 Uiso 1 1 calc R . .
C18 C -0.036(2) 0.5852(18) 0.6173(19) 0.088(10) Uani 1 1 d . . .
H18 H -0.0013 0.5446 0.6287 0.105 Uiso 1 1 calc R . .
C34 C 0.402(3) 0.543(2) 0.5381(18) 0.107(13) Uani 1 1 d . . .
H34 H 0.4267 0.5333 0.4978 0.128 Uiso 1 1 calc R . .
C39 C 0.2424(15) 0.7855(9) 0.7508(11) 0.041(6) Uani 1 1 d . . .
H39A H 0.3079 0.7890 0.7397 0.050 Uiso 1 1 calc R . .
H39B H 0.2475 0.7899 0.8004 0.050 Uiso 1 1 calc R . .
C37 C 0.2078(15) 0.7103(11) 0.7329(12) 0.044(6) Uani 1 1 d . . .
C36 C 0.3913(19) 0.6166(16) 0.6341(15) 0.075(9) Uani 1 1 d . . .
H36 H 0.4059 0.6585 0.6570 0.090 Uiso 1 1 calc R . .
C40 C 0.1861(17) 0.7002(13) 0.6555(13) 0.067(8) Uani 1 1 d . . .
H40A H 0.1308 0.7277 0.6375 0.101 Uiso 1 1 calc R . .
H40B H 0.1726 0.6519 0.6455 0.101 Uiso 1 1 calc R . .
H40C H 0.2412 0.7144 0.6347 0.101 Uiso 1 1 calc R . .
C19 C -0.0452(17) 0.6348(18) 0.8148(15) 0.062(8) Uani 1 1 d . . .
C20 C -0.094(3) 0.6933(16) 0.8209(16) 0.101(12) Uani 1 1 d . . .
H20 H -0.0842 0.7317 0.7938 0.121 Uiso 1 1 calc R . .
C24 C -0.057(3) 0.5854(19) 0.861(2) 0.120(13) Uani 1 1 d . . .
H24 H -0.0224 0.5442 0.8592 0.144 Uiso 1 1 calc R . .
C23 C -0.112(4) 0.591(2) 0.905(3) 0.20(3) Uani 1 1 d . . .
H23 H -0.1196 0.5539 0.9337 0.234 Uiso 1 1 calc R . .
C14 C -0.079(2) 0.6967(17) 0.6463(19) 0.084(10) Uani 1 1 d . . .
H14 H -0.0730 0.7332 0.6778 0.101 Uiso 1 1 calc R . .
C17 C -0.090(3) 0.5912(18) 0.5530(16) 0.093(11) Uani 1 1 d . . .
H17 H -0.0955 0.5547 0.5215 0.112 Uiso 1 1 calc R . .
C16 C -0.135(2) 0.655(2) 0.5381(16) 0.094(12) Uani 1 1 d . . .
H16 H -0.1676 0.6622 0.4939 0.113 Uiso 1 1 calc R . .
C28 C 0.573(3) 0.522(2) 0.894(2) 0.107(12) Uani 1 1 d . . .
H28 H 0.6273 0.5068 0.9231 0.129 Uiso 1 1 calc R . .
C29 C 0.484(4) 0.4945(19) 0.902(2) 0.134(16) Uani 1 1 d . . .
H29 H 0.4770 0.4666 0.9401 0.161 Uiso 1 1 calc R . .
C21 C -0.160(3) 0.697(2) 0.869(2) 0.126(14) Uani 1 1 d . . .
H21 H -0.2033 0.7341 0.8696 0.151 Uiso 1 1 calc R . .
C15 C -0.134(3) 0.707(3) 0.583(2) 0.130(17) Uani 1 1 d . . .
H15 H -0.1685 0.7475 0.5719 0.155 Uiso 1 1 calc R . .
C27 C 0.583(3) 0.569(2) 0.845(2) 0.134(16) Uani 1 1 d . . .
H27 H 0.6405 0.5933 0.8446 0.161 Uiso 1 1 calc R . .
C22 C -0.157(3) 0.646(2) 0.9110(19) 0.105(12) Uani 1 1 d . . .
H22 H -0.1910 0.6499 0.9485 0.126 Uiso 1 1 calc R . .
C7 C 0.2445(16) 0.9324(12) 0.7644(12) 0.049(6) Uani 1 1 d . . .
C2 C 0.295(2) 0.8536(13) 0.6090(14) 0.074(9) Uani 1 1 d . . .
H2 H 0.3415 0.8343 0.6421 0.089 Uiso 1 1 calc R . .
C3 C 0.313(3) 0.8609(17) 0.543(2) 0.092(11) Uani 1 1 d . . .
H3 H 0.3711 0.8443 0.5311 0.111 Uiso 1 1 calc R . .
C1 C 0.206(2) 0.8749(14) 0.6270(17) 0.072(9) Uani 1 1 d . . .
C4 C 0.248(3) 0.8918(18) 0.493(2) 0.103(13) Uani 1 1 d . . .
H4 H 0.2629 0.8988 0.4487 0.124 Uiso 1 1 calc R . .
C8 C 0.202(2) 0.9878(15) 0.7862(18) 0.096(12) Uani 1 1 d . . .
H8 H 0.1348 0.9932 0.7748 0.115 Uiso 1 1 calc R . .
C10 C 0.349(2) 1.0360(15) 0.8429(17) 0.085(10) Uani 1 1 d . . .
H10 H 0.3811 1.0716 0.8687 0.102 Uiso 1 1 calc R . .
C11 C 0.394(2) 0.9824(16) 0.8223(19) 0.109(13) Uani 1 1 d . . .
H11 H 0.4612 0.9801 0.8338 0.131 Uiso 1 1 calc R . .
C12 C 0.347(2) 0.9289(14) 0.7840(17) 0.094(11) Uani 1 1 d . . .
H12 H 0.3818 0.8909 0.7711 0.113 Uiso 1 1 calc R . .
C5 C 0.163(3) 0.9116(17) 0.5100(17) 0.098(11) Uani 1 1 d . . .
H5 H 0.1166 0.9307 0.4767 0.118 Uiso 1 1 calc R . .
C6 C 0.143(2) 0.9039(15) 0.5788(14) 0.080(10) Uani 1 1 d . . .
H6 H 0.0838 0.9195 0.5899 0.096 Uiso 1 1 calc R . .
C9 C 0.254(3) 1.0370(16) 0.825(2) 0.151(19) Uani 1 1 d . . .
H9 H 0.2204 1.0743 0.8406 0.181 Uiso 1 1 calc R . .

loop_
_atom_site_aniso_label
_atom_site_aniso_U_11
_atom_site_aniso_U_22
_atom_site_aniso_U_33
_atom_site_aniso_U_23
_atom_site_aniso_U_13
_atom_site_aniso_U_12
I1 0.0649(12) 0.0725(13) 0.0647(12) 0.0085(10) 0.0023(10) -0.0105(11)
I2 0.0704(14) 0.0809(14) 0.0716(13) -0.0192(11) 0.0117(11) -0.0162(11)
Ag2 0.0947(18) 0.0744(16) 0.0767(17) -0.0024(13) 0.0142(14) -0.0327(14)
Ag1 0.0450(14) 0.141(2) 0.0908(19) -0.0104(16) 0.0068(13) 0.0139(14)
P1 0.034(4) 0.053(4) 0.056(4) 0.007(3) 0.006(3) 0.001(3)
P3 0.040(4) 0.047(4) 0.068(5) 0.004(4) 0.005(4) 0.001(3)
P2 0.055(5) 0.074(5) 0.083(6) 0.003(4) 0.007(4) -0.003(4)
C41 0.09(2) 0.040(15) 0.048(16) -0.008(12) 0.008(15) -0.032(14)
C32 0.07(2) 0.10(2) 0.057(19) -0.015(17) 0.026(16) 0.020(18)
C35 0.037(16) 0.08(2) 0.10(3) 0.015(19) 0.020(17) 0.010(17)
C13 0.038(17) 0.11(3) 0.08(2) 0.00(2) 0.012(16) 0.062(18)
C25 0.041(17) 0.037(16) 0.11(2) 0.025(16) 0.014(16) 0.015(13)
C38 0.063(17) 0.033(14) 0.058(17) 0.029(12) 0.012(14) 0.010(13)
C31 0.023(14) 0.069(18) 0.073(19) -0.017(16) 0.025(14) 0.008(14)
C33 0.037(19) 0.14(3) 0.08(3) -0.05(2) 0.000(17) 0.01(2)
C30 0.09(3) 0.10(3) 0.13(3) 0.05(3) -0.04(2) -0.01(2)
C26 0.06(2) 0.13(3) 0.17(4) 0.04(3) 0.01(3) 0.00(2)
C18 0.08(2) 0.10(3) 0.10(3) 0.04(2) 0.04(2) 0.01(2)
C34 0.07(3) 0.17(4) 0.09(3) -0.01(3) 0.05(2) 0.04(3)
C39 0.043(14) 0.023(13) 0.056(16) 0.008(11) -0.001(13) 0.009(11)
C37 0.032(14) 0.037(14) 0.060(17) -0.005(13) 0.002(13) -0.005(12)
C36 0.043(17) 0.12(3) 0.06(2) 0.000(19) 0.000(16) -0.005(18)
C40 0.054(17) 0.069(19) 0.07(2) 0.001(15) -0.031(15) 0.005(15)
C19 0.039(16) 0.07(2) 0.08(2) -0.012(19) 0.019(15) 0.022(16)
C20 0.16(3) 0.06(2) 0.10(3) -0.019(19) 0.08(3) -0.05(2)
C24 0.16(4) 0.09(3) 0.12(3) 0.02(3) 0.06(3) 0.03(3)
C23 0.27(6) 0.09(3) 0.29(7) -0.04(4) 0.24(6) -0.02(3)
C14 0.08(2) 0.08(2) 0.10(3) -0.05(2) 0.04(2) -0.02(2)
C17 0.13(3) 0.09(3) 0.05(2) 0.010(19) -0.02(2) 0.02(2)
C16 0.06(2) 0.18(4) 0.03(2) 0.01(2) -0.011(17) -0.02(3)
C28 0.12(4) 0.08(3) 0.11(3) 0.00(2) -0.02(3) 0.03(3)
C29 0.12(4) 0.10(3) 0.18(5) 0.04(3) 0.00(4) -0.02(3)
C21 0.11(3) 0.12(4) 0.14(4) 0.01(3) 0.02(3) 0.06(3)
C15 0.12(3) 0.21(5) 0.06(3) 0.05(3) 0.03(3) 0.06(3)
C27 0.08(3) 0.17(4) 0.13(4) 0.03(3) -0.05(3) -0.06(3)
C22 0.11(3) 0.13(4) 0.10(3) -0.02(3) 0.07(3) -0.02(3)
C7 0.028(15) 0.047(16) 0.066(17) -0.003(13) -0.009(13) -0.008(13)
C2 0.13(3) 0.053(18) 0.042(18) 0.000(14) 0.023(19) -0.034(19)
C3 0.10(3) 0.10(3) 0.09(3) -0.03(2) 0.02(2) -0.03(2)
C1 0.06(2) 0.054(18) 0.11(3) -0.009(18) 0.05(2) -0.025(16)
C4 0.15(4) 0.09(3) 0.09(3) 0.00(2) 0.05(3) -0.05(3)
C8 0.037(17) 0.06(2) 0.18(4) -0.06(2) 0.01(2) -0.008(16)
C10 0.05(2) 0.06(2) 0.14(3) -0.03(2) 0.01(2) -0.006(17)
C11 0.06(2) 0.06(2) 0.20(4) -0.04(2) 0.01(2) -0.034(19)
C12 0.08(2) 0.059(19) 0.15(3) -0.06(2) 0.01(2) -0.018(18)
C5 0.10(3) 0.13(3) 0.06(2) 0.01(2) 0.00(2) -0.01(2)
C6 0.09(2) 0.10(2) 0.039(18) 0.021(16) -0.021(17) 0.027(19)
C9 0.06(2) 0.07(2) 0.30(6) -0.09(3) -0.03(3) 0.02(2)

loop_
_atom_type_symbol
_atom_type_description
_atom_type_scat_dispersion_real
_atom_type_scat_dispersion_imag
_atom_type_scat_source
C C 0.0033 0.0016 'International Tables Vol C Tables 4.2.6.8 and 6.1.1.4'
H H 0.0000 0.0000 'International Tables Vol C Tables 4.2.6.8 and 6.1.1.4'
P P 0.1023 0.0942 'International Tables Vol C Tables 4.2.6.8 and 6.1.1.4'
Ag Ag -0.8971 1.1015 'International Tables Vol C Tables 4.2.6.8 and 6.1.1.4'
I I -0.4742 1.8119 'International Tables Vol C Tables 4.2.6.8 and 6.1.1.4'
O O 0.0106 0.0060 'International Tables Vol C Tables 4.2.6.8 and 6.1.1.4'
Cl Cl 0.1484 0.1585 'International Tables Vol C Tables 4.2.6.8 and 6.1.1.4'
S S 0.1246 0.1234 'International Tables Vol C Tables 4.2.6.8 and 6.1.1.4'

loop_
_geom_angle_atom_site_label_1
_geom_angle_atom_site_label_2
_geom_angle_atom_site_label_3
_geom_angle
_geom_angle_site_symmetry_1
_geom_angle_site_symmetry_3
_geom_angle_publ_flag
O1 S1 C100 102.4(17) . . ?
O1 S1 C101 110.2(16) . . ?
C100 S1 C101 99.8(17) . . ?
S1 C100 H10A 109.5 . . ?
S1 C100 H10B 109.5 . . ?
H10A C100 H10B 109.5 . . ?
S1 C100 H10C 109.5 . . ?
H10A C100 H10C 109.5 . . ?
H10B C100 H10C 109.5 . . ?
S1 C101 H10D 109.5 . . ?
S1 C101 H10E 109.5 . . ?
H10D C101 H10E 109.5 . . ?
S1 C101 H10F 109.5 . . ?
H10D C101 H10F 109.5 . . ?
H10E C101 H10F 109.5 . . ?
O3 S3 C105 111(2) . . ?
O3 S3 C104 102(2) . . ?
C105 S3 C104 103(3) . . ?
S3 C104 H10G 109.5 . . ?
S3 C104 H10H 109.5 . . ?
H10G C104 H10H 109.5 . . ?
S3 C104 H10I 109.4 . . ?
H10G C104 H10I 109.5 . . ?
H10H C104 H10I 109.5 . . ?
S3 C105 H10J 109.5 . . ?
S3 C105 H10K 109.5 . . ?
H10J C105 H10K 109.5 . . ?
S3 C105 H10L 109.4 . . ?
H10J C105 H10L 109.5 . . ?
H10K C105 H10L 109.5 . . ?
C102 S2 C103 142(8) . . ?
C102 S2 O2 114(8) . . ?
C103 S2 O2 66(3) . . ?
S2 C102 H10M 108.3 . . ?
S2 C102 H10N 109.7 . . ?
H10M C102 H10N 109.5 . . ?
S2 C102 H10O 110.4 . . ?
H10M C102 H10O 109.5 . . ?
H10N C102 H10O 109.5 . . ?
S2 C103 H10P 109.7 . . ?
S2 C103 H10Q 108.7 . . ?
H10P C103 H10Q 109.5 . . ?
S2 C103 H10R 110.0 . . ?
H10P C103 H10R 109.5 . . ?
H10Q C103 H10R 109.5 . . ?
Ag1 I1 Ag2 73.30(8) 2_546 . ?
Ag1 I2 Ag2 73.63(8) 2_546 . ?
P3 Ag2 P2 95.5(2) . . ?
P3 Ag2 I2 117.14(18) . . ?
P2 Ag2 I2 116.4(2) . . ?
P3 Ag2 I1 118.12(18) . . ?
P2 Ag2 I1 119.1(2) . . ?
I2 Ag2 I1 92.60(8) . . ?
P3 Ag2 Ag1 158.90(18) . 2_546 ?
P2 Ag2 Ag1 105.58(18) . 2_546 ?
I2 Ag2 Ag1 51.76(7) . 2_546 ?
I1 Ag2 Ag1 52.06(6) . 2_546 ?
P1 Ag1 I2 129.42(19) . 2_556 ?
P1 Ag1 I1 130.78(19) . 2_556 ?
I2 Ag1 I1 97.02(9) 2_556 2_556 ?
C1 P1 C39 107.8(13) . . ?
C1 P1 C7 104.3(11) . . ?
C39 P1 C7 101.1(11) . . ?
C1 P1 Ag1 112.6(11) . . ?
C39 P1 Ag1 120.9(7) . . ?
C7 P1 Ag1 108.3(8) . . ?
C25 P3 C31 104.3(12) . . ?
C25 P3 C38 98.9(11) . . ?
C31 P3 C38 105.9(12) . . ?
C25 P3 Ag2 119.1(9) . . ?
C31 P3 Ag2 115.2(9) . . ?
C38 P3 Ag2 111.5(8) . . ?
C41 P2 C13 105.7(14) . . ?
C41 P2 C19 99.7(13) . . ?
C13 P2 C19 106.3(12) . . ?
C41 P2 Ag2 110.9(9) . . ?
C13 P2 Ag2 115.2(11) . . ?
C19 P2 Ag2 117.4(11) . . ?
C37 C41 P2 121.6(16) . . ?
C37 C41 H41A 106.9 . . ?
P2 C41 H41A 106.9 . . ?
C37 C41 H41B 106.9 . . ?
P2 C41 H41B 106.9 . . ?
H41A C41 H41B 106.7 . . ?
C31 C32 C33 119(3) . . ?
C31 C32 H32 120.4 . . ?
C33 C32 H32 120.4 . . ?
C34 C35 C36 119(3) . . ?
C34 C35 H35 120.3 . . ?
C36 C35 H35 120.3 . . ?
C14 C13 C18 119(3) . . ?
C14 C13 P2 123(3) . . ?
C18 C13 P2 118(2) . . ?
C30 C25 C26 116(3) . . ?
C30 C25 P3 121(2) . . ?
C26 C25 P3 122(2) . . ?
C37 C38 P3 121.5(17) . . ?
C37 C38 H38A 106.9 . . ?
P3 C38 H38A 106.9 . . ?
C37 C38 H38B 106.9 . . ?
P3 C38 H38B 106.9 . . ?
H38A C38 H38B 106.7 . . ?
C36 C31 C32 119(2) . . ?
C36 C31 P3 124(2) . . ?
C32 C31 P3 117(2) . . ?
C34 C33 C32 121(3) . . ?
C34 C33 H33 119.5 . . ?
C32 C33 H33 119.5 . . ?
C25 C30 C29 124(4) . . ?
C25 C30 H30 117.9 . . ?
C29 C30 H30 117.9 . . ?
C25 C26 C27 122(3) . . ?
C25 C26 H26 119.2 . . ?
C27 C26 H26 119.2 . . ?
C13 C18 C17 122(3) . . ?
C13 C18 H18 119.1 . . ?
C17 C18 H18 119.2 . . ?
C33 C34 C35 122(3) . . ?
C33 C34 H34 119.2 . . ?
C35 C34 H34 119.2 . . ?
C37 C39 P1 123.1(15) . . ?
C37 C39 H39A 106.6 . . ?
P1 C39 H39A 106.5 . . ?
C37 C39 H39B 106.5 . . ?
P1 C39 H39B 106.5 . . ?
H39A C39 H39B 106.5 . . ?
C40 C37 C38 112.4(19) . . ?
C40 C37 C39 111.0(19) . . ?
C38 C37 C39 102.5(17) . . ?
C40 C37 C41 110.2(19) . . ?
C38 C37 C41 113.8(19) . . ?
C39 C37 C41 106.6(17) . . ?
C31 C36 C35 119(3) . . ?
C31 C36 H36 120.3 . . ?
C35 C36 H36 120.3 . . ?
C37 C40 H40A 109.5 . . ?
C37 C40 H40B 109.5 . . ?
H40A C40 H40B 109.5 . . ?
C37 C40 H40C 109.5 . . ?
H40A C40 H40C 109.5 . . ?
H40B C40 H40C 109.5 . . ?
C20 C19 C24 115(3) . . ?
C20 C19 P2 123(3) . . ?
C24 C19 P2 121(3) . . ?
C19 C20 C21 120(3) . . ?
C19 C20 H20 120.1 . . ?
C21 C20 H20 120.1 . . ?
C23 C24 C19 124(4) . . ?
C23 C24 H24 118.1 . . ?
C19 C24 H24 118.1 . . ?
C22 C23 C24 121(5) . . ?
C22 C23 H23 119.3 . . ?
C24 C23 H23 119.4 . . ?
C13 C14 C15 122(3) . . ?
C13 C14 H14 118.7 . . ?
C15 C14 H14 118.8 . . ?
C18 C17 C16 116(3) . . ?
C18 C17 H17 122.1 . . ?
C16 C17 H17 122.1 . . ?
C15 C16 C17 124(3) . . ?
C15 C16 H16 118.0 . . ?
C17 C16 H16 118.0 . . ?
C27 C28 C29 122(4) . . ?
C27 C28 H28 118.8 . . ?
C29 C28 H28 118.8 . . ?
C30 C29 C28 119(4) . . ?
C30 C29 H29 120.6 . . ?
C28 C29 H29 120.6 . . ?
C22 C21 C20 115(3) . . ?
C22 C21 H21 122.4 . . ?
C20 C21 H21 122.4 . . ?
C16 C15 C14 117(4) . . ?
C16 C15 H15 121.6 . . ?
C14 C15 H15 121.6 . . ?
C28 C27 C26 115(3) . . ?
C28 C27 H27 122.5 . . ?
C26 C27 H27 122.5 . . ?
C23 C22 C21 124(4) . . ?
C23 C22 H22 118.2 . . ?
C21 C22 H22 118.1 . . ?
C8 C7 C12 116(2) . . ?
C8 C7 P1 123(2) . . ?
C12 C7 P1 122(2) . . ?
C3 C2 C1 120(3) . . ?
C3 C2 H2 119.9 . . ?
C1 C2 H2 119.9 . . ?
C4 C3 C2 122(3) . . ?
C4 C3 H3 118.9 . . ?
C2 C3 H3 118.9 . . ?
C6 C1 C2 118(3) . . ?
C6 C1 P1 120(2) . . ?
C2 C1 P1 122(3) . . ?
C5 C4 C3 117(3) . . ?
C5 C4 H4 121.3 . . ?
C3 C4 H4 121.2 . . ?
C7 C8 C9 121(3) . . ?
C7 C8 H8 119.7 . . ?
C9 C8 H8 119.7 . . ?
C9 C10 C11 116(3) . . ?
C9 C10 H10 121.8 . . ?
C11 C10 H10 121.8 . . ?
C10 C11 C12 123(3) . . ?
C10 C11 H11 118.6 . . ?
C12 C11 H11 118.7 . . ?
C11 C12 C7 119(3) . . ?
C11 C12 H12 120.3 . . ?
C7 C12 H12 120.3 . . ?
C4 C5 C6 121(3) . . ?
C4 C5 H5 119.5 . . ?
C6 C5 H5 119.5 . . ?
C1 C6 C5 121(3) . . ?
C1 C6 H6 119.5 . . ?
C5 C6 H6 119.5 . . ?
C10 C9 C8 125(3) . . ?
C10 C9 H9 117.4 . . ?
C8 C9 H9 117.4 . . ?

loop_
_geom_bond_atom_site_label_1
_geom_bond_atom_site_label_2
_geom_bond_distance
_geom_bond_site_symmetry_2
_geom_bond_publ_flag
S1 O1 1.43(2) . ?
S1 C100 1.73(3) . ?
S1 C101 1.78(3) . ?
C100 H10A 0.9600 . ?
C100 H10B 0.9600 . ?
C100 H10C 0.9600 . ?
C101 H10D 0.9600 . ?
C101 H10E 0.9600 . ?
C101 H10F 0.9600 . ?
S3 O3 1.52(2) . ?
S3 C105 1.59(4) . ?
S3 C104 1.74(5) . ?
C104 H10G 0.9600 . ?
C104 H10H 0.9600 . ?
C104 H10I 0.9600 . ?
C105 H10J 0.9600 . ?
C105 H10K 0.9600 . ?
C105 H10L 0.9600 . ?
S2 C102 1.24(15) . ?
S2 C103 1.66(8) . ?
S2 O2 1.95(7) . ?
C102 H10M 0.9600 . ?
C102 H10N 0.9600 . ?
C102 H10O 0.9600 . ?
C103 H10P 0.9600 . ?
C103 H10Q 0.9600 . ?
C103 H10R 0.9600 . ?
I1 Ag1 2.792(3) 2_546 ?
I1 Ag2 2.888(3) . ?
I2 Ag1 2.776(3) 2_546 ?
I2 Ag2 2.882(3) . ?
Ag2 P3 2.504(7) . ?
Ag2 P2 2.591(8) . ?
Ag2 Ag1 3.391(3) 2_546 ?
Ag1 P1 2.413(6) . ?
Ag1 I2 2.776(3) 2_556 ?
Ag1 I1 2.792(3) 2_556 ?
P1 C1 1.83(3) . ?
P1 C39 1.832(19) . ?
P1 C7 1.84(2) . ?
P3 C25 1.79(3) . ?
P3 C31 1.83(2) . ?
P3 C38 1.84(2) . ?
P2 C41 1.79(2) . ?
P2 C13 1.86(3) . ?
P2 C19 1.87(3) . ?
C41 C37 1.58(3) . ?
C41 H41A 0.9700 . ?
C41 H41B 0.9700 . ?
C32 C31 1.38(3) . ?
C32 C33 1.40(4) . ?
C32 H32 0.9300 . ?
C35 C34 1.36(4) . ?
C35 C36 1.40(4) . ?
C35 H35 0.9300 . ?
C13 C14 1.34(4) . ?
C13 C18 1.35(4) . ?
C25 C30 1.30(4) . ?
C25 C26 1.41(4) . ?
C38 C37 1.51(3) . ?
C38 H38A 0.9700 . ?
C38 H38B 0.9700 . ?
C31 C36 1.37(3) . ?
C33 C34 1.29(4) . ?
C33 H33 0.9300 . ?
C30 C29 1.33(4) . ?
C30 H30 0.9300 . ?
C26 C27 1.41(4) . ?
C26 H26 0.9300 . ?
C18 C17 1.38(4) . ?
C18 H18 0.9300 . ?
C34 H34 0.9300 . ?
C39 C37 1.55(3) . ?
C39 H39A 0.9700 . ?
C39 H39B 0.9700 . ?
C37 C40 1.52(3) . ?
C36 H36 0.9300 . ?
C40 H40A 0.9600 . ?
C40 H40B 0.9600 . ?
C40 H40C 0.9600 . ?
C19 C20 1.33(4) . ?
C19 C24 1.33(4) . ?
C20 C21 1.41(4) . ?
C20 H20 0.9300 . ?
C24 C23 1.24(4) . ?
C24 H24 0.9300 . ?
C23 C22 1.24(5) . ?
C23 H23 0.9300 . ?
C14 C15 1.38(4) . ?
C14 H14 0.9300 . ?
C17 C16 1.39(4) . ?
C17 H17 0.9300 . ?
C16 C15 1.32(5) . ?
C16 H16 0.9300 . ?
C28 C27 1.34(4) . ?
C28 C29 1.37(4) . ?
C28 H28 0.9300 . ?
C29 H29 0.9300 . ?
C21 C22 1.29(4) . ?
C21 H21 0.9300 . ?
C15 H15 0.9300 . ?
C27 H27 0.9300 . ?
C22 H22 0.9300 . ?
C7 C8 1.32(3) . ?
C7 C12 1.43(3) . ?
C2 C3 1.37(4) . ?
C2 C1 1.39(4) . ?
C2 H2 0.9300 . ?
C3 C4 1.37(4) . ?
C3 H3 0.9300 . ?
C1 C6 1.32(3) . ?
C4 C5 1.33(4) . ?
C4 H4 0.9300 . ?
C8 C9 1.36(4) . ?
C8 H8 0.9300 . ?
C10 C9 1.31(4) . ?
C10 C11 1.30(3) . ?
C10 H10 0.9300 . ?
C11 C12 1.38(3) . ?
C11 H11 0.9300 . ?
C12 H12 0.9300 . ?
C5 C6 1.43(4) . ?
C5 H5 0.9300 . ?
C6 H6 0.9300 . ?
C9 H9 0.9300 . ?

loop_
_geom_torsion_atom_site_label_1
_geom_torsion_atom_site_label_2
_geom_torsion_atom_site_label_3
_geom_torsion_atom_site_label_4
_geom_torsion
_geom_torsion_site_symmetry_1
_geom_torsion_site_symmetry_2
_geom_torsion_site_symmetry_3
_geom_torsion_site_symmetry_4
_geom_torsion_publ_flag
Ag1 I2 Ag2 P3 158.6(2) 2_546 . . . ?
Ag1 I2 Ag2 P2 -89.5(2) 2_546 . . . ?
Ag1 I2 Ag2 I1 34.97(8) 2_546 . . . ?
Ag1 I1 Ag2 P3 -157.6(2) 2_546 . . . ?
Ag1 I1 Ag2 P2 87.5(2) 2_546 . . . ?
Ag1 I1 Ag2 I2 -34.80(8) 2_546 . . . ?
I2 Ag1 P1 C1 -163.0(9) 2_556 . . . ?
I1 Ag1 P1 C1 -6.4(10) 2_556 . . . ?
I2 Ag1 P1 C39 67.5(9) 2_556 . . . ?
I1 Ag1 P1 C39 -135.8(8) 2_556 . . . ?
I2 Ag1 P1 C7 -48.3(9) 2_556 . . . ?
I1 Ag1 P1 C7 108.3(8) 2_556 . . . ?
P2 Ag2 P3 C25 133.5(10) . . . . ?
I2 Ag2 P3 C25 -103.1(10) . . . . ?
I1 Ag2 P3 C25 6.3(10) . . . . ?
Ag1 Ag2 P3 C25 -50.3(12) 2_546 . . . ?
P2 Ag2 P3 C31 -101.4(9) . . . . ?
I2 Ag2 P3 C31 22.0(9) . . . . ?
I1 Ag2 P3 C31 131.4(9) . . . . ?
Ag1 Ag2 P3 C31 74.9(10) 2_546 . . . ?
P2 Ag2 P3 C38 19.3(8) . . . . ?
I2 Ag2 P3 C38 142.7(8) . . . . ?
I1 Ag2 P3 C38 -107.9(8) . . . . ?
Ag1 Ag2 P3 C38 -164.4(8) 2_546 . . . ?
P3 Ag2 P2 C41 -19.5(9) . . . . ?
I2 Ag2 P2 C41 -143.5(8) . . . . ?
I1 Ag2 P2 C41 107.0(9) . . . . ?
Ag1 Ag2 P2 C41 161.9(8) 2_546 . . . ?
P3 Ag2 P2 C13 100.4(11) . . . . ?
I2 Ag2 P2 C13 -23.6(11) . . . . ?
I1 Ag2 P2 C13 -133.1(11) . . . . ?
Ag1 Ag2 P2 C13 -78.2(11) 2_546 . . . ?
P3 Ag2 P2 C19 -133.2(10) . . . . ?
I2 Ag2 P2 C19 102.8(10) . . . . ?
I1 Ag2 P2 C19 -6.7(11) . . . . ?
Ag1 Ag2 P2 C19 48.2(10) 2_546 . . . ?
C13 P2 C41 C37 -79(2) . . . . ?
C19 P2 C41 C37 171(2) . . . . ?
Ag2 P2 C41 C37 47(2) . . . . ?
C41 P2 C13 C14 -45(3) . . . . ?
C19 P2 C13 C14 60(3) . . . . ?
Ag2 P2 C13 C14 -168(2) . . . . ?
C41 P2 C13 C18 131(3) . . . . ?
C19 P2 C13 C18 -123(2) . . . . ?
Ag2 P2 C13 C18 9(3) . . . . ?
C31 P3 C25 C30 -132(3) . . . . ?
C38 P3 C25 C30 119(3) . . . . ?
Ag2 P3 C25 C30 -2(3) . . . . ?
C31 P3 C25 C26 40(3) . . . . ?
C38 P3 C25 C26 -69(3) . . . . ?
Ag2 P3 C25 C26 171(2) . . . . ?
C25 P3 C38 C37 -174.9(19) . . . . ?
C31 P3 C38 C37 77(2) . . . . ?
Ag2 P3 C38 C37 -48.7(19) . . . . ?
C33 C32 C31 C36 -2(4) . . . . ?
C33 C32 C31 P3 -177.8(19) . . . . ?
C25 P3 C31 C36 -77(2) . . . . ?
C38 P3 C31 C36 27(2) . . . . ?
Ag2 P3 C31 C36 150.5(19) . . . . ?
C25 P3 C31 C32 99(2) . . . . ?
C38 P3 C31 C32 -157.2(19) . . . . ?
Ag2 P3 C31 C32 -34(2) . . . . ?
C31 C32 C33 C34 6(4) . . . . ?
C26 C25 C30 C29 11(6) . . . . ?
P3 C25 C30 C29 -177(3) . . . . ?
C30 C25 C26 C27 -15(5) . . . . ?
P3 C25 C26 C27 173(3) . . . . ?
C14 C13 C18 C17 -4(5) . . . . ?
P2 C13 C18 C17 179(2) . . . . ?
C32 C33 C34 C35 -8(5) . . . . ?
C36 C35 C34 C33 5(5) . . . . ?
C1 P1 C39 C37 -79(2) . . . . ?
C7 P1 C39 C37 172.4(18) . . . . ?
Ag1 P1 C39 C37 53(2) . . . . ?
P3 C38 C37 C40 -50(2) . . . . ?
P3 C38 C37 C39 -169.4(15) . . . . ?
P3 C38 C37 C41 76(2) . . . . ?
P1 C39 C37 C40 50(2) . . . . ?
P1 C39 C37 C38 170.3(16) . . . . ?
P1 C39 C37 C41 -70(2) . . . . ?
P2 C41 C37 C40 52(3) . . . . ?
P2 C41 C37 C38 -76(2) . . . . ?
P2 C41 C37 C39 172.1(16) . . . . ?
C32 C31 C36 C35 -1(4) . . . . ?
P3 C31 C36 C35 174.9(19) . . . . ?
C34 C35 C36 C31 0(4) . . . . ?
C41 P2 C19 C20 51(3) . . . . ?
C13 P2 C19 C20 -59(3) . . . . ?
Ag2 P2 C19 C20 170(2) . . . . ?
C41 P2 C19 C24 -126(3) . . . . ?
C13 P2 C19 C24 124(3) . . . . ?
Ag2 P2 C19 C24 -6(3) . . . . ?
C24 C19 C20 C21 -6(5) . . . . ?
P2 C19 C20 C21 177(3) . . . . ?
C20 C19 C24 C23 2(6) . . . . ?
P2 C19 C24 C23 179(4) . . . . ?
C19 C24 C23 C22 -3(9) . . . . ?
C18 C13 C14 C15 4(5) . . . . ?
P2 C13 C14 C15 -179(3) . . . . ?
C13 C18 C17 C16 4(5) . . . . ?
C18 C17 C16 C15 -5(5) . . . . ?
C25 C30 C29 C28 -8(7) . . . . ?
C27 C28 C29 C30 8(6) . . . . ?
C19 C20 C21 C22 11(6) . . . . ?
C17 C16 C15 C14 5(6) . . . . ?
C13 C14 C15 C16 -4(5) . . . . ?
C29 C28 C27 C26 -12(6) . . . . ?
C25 C26 C27 C28 15(6) . . . . ?
C24 C23 C22 C21 8(9) . . . . ?
C20 C21 C22 C23 -11(7) . . . . ?
C1 P1 C7 C8 107(3) . . . . ?
C39 P1 C7 C8 -141(3) . . . . ?
Ag1 P1 C7 C8 -13(3) . . . . ?
C1 P1 C7 C12 -75(3) . . . . ?
C39 P1 C7 C12 37(2) . . . . ?
Ag1 P1 C7 C12 165(2) . . . . ?
C1 C2 C3 C4 3(4) . . . . ?
C3 C2 C1 C6 -2(4) . . . . ?
C3 C2 C1 P1 178(2) . . . . ?
C39 P1 C1 C6 150(2) . . . . ?
C7 P1 C1 C6 -103(2) . . . . ?
Ag1 P1 C1 C6 14(3) . . . . ?
C39 P1 C1 C2 -29(2) . . . . ?
C7 P1 C1 C2 77(2) . . . . ?
Ag1 P1 C1 C2 -165.4(18) . . . . ?
C2 C3 C4 C5 -4(5) . . . . ?
C12 C7 C8 C9 0(5) . . . . ?
P1 C7 C8 C9 178(3) . . . . ?
C9 C10 C11 C12 0(6) . . . . ?
C10 C11 C12 C7 2(5) . . . . ?
C8 C7 C12 C11 -1(4) . . . . ?
P1 C7 C12 C11 -180(2) . . . . ?
C3 C4 C5 C6 3(5) . . . . ?
C2 C1 C6 C5 1(4) . . . . ?
P1 C1 C6 C5 -178(2) . . . . ?
C4 C5 C6 C1 -2(5) . . . . ?
C11 C10 C9 C8 -2(7) . . . . ?
C7 C8 C9 C10 2(7) . . . . ?
